data_7238214
loop_
_publ_author_name
'McArdle, Patrick'
'Hu, Yun'
'Lyons, Aoife'
'Dark, Rex'

_publ_section_title
;
 Predicting and understanding crystal morphology: the morphology of
 benzoic acid and the polymorphs of sulfathiazole
;
_journal_issue 10
_journal_name_full CrystEngComm
_journal_page_first 3119
_journal_paper_doi 10.1039/c001071e
_journal_volume 12
_journal_year 2010
_chemical_formula_sum 'C9 H9 N3 O2 S2'
_chemical_formula_weight 255.31
_space_group_IT_number 14
_space_group_name_Hall '-P 2ybc'
_space_group_name_H-M_alt 'P 1 21/c 1'
_symmetry_cell_setting monoclinic
_symmetry_space_group_name_H-M 'P 1 21/c 1'
_atom_sites_solution_hydrogens geom
_atom_sites_solution_primary direct
_atom_sites_solution_secondary difmap
_audit_creation_method SHELXL-97
_cell_angle_alpha 90.00
_cell_angle_beta 93.794(4)
_cell_angle_gamma 90.00
_cell_formula_units_Z 4
_cell_length_a 8.2241(4)
_cell_length_b 8.5725(4)
_cell_length_c 15.5081(7)
_cell_measurement_reflns_used 4187
_cell_measurement_temperature 293(2)
_cell_measurement_theta_max 28.6460
_cell_measurement_theta_min 2.7065
_cell_volume 1090.94(9)
_computing_cell_refinement
;
CrysAlisPro, Oxford Diffraction Ltd.,
Version 1.171.34.9 (release 08-12-2009 CrysAlis171 .NET)
(compiled Dec 8 2009,17:31:18)
;
_computing_data_collection
;
CrysAlisPro, Oxford Diffraction Ltd.,
Version 1.171.34.9 (release 08-12-2009 CrysAlis171 .NET)
(compiled Dec 8 2009,17:31:18)
;
_computing_data_reduction
;
CrysAlisPro, Oxford Diffraction Ltd.,
Version 1.171.34.9 (release 08-12-2009 CrysAlis171 .NET)
(compiled Dec 8 2009,17:31:18)
;
_computing_molecular_graphics 'ORTEX (P.McArdle, 1995)'
_computing_publication_material 'SHELXL-97/2 (Sheldrick,1997)'
_computing_structure_refinement 'SHELXL-97 (Sheldrick, 1997)'
_computing_structure_solution 'SHELXS-97 (Sheldrick, 1990)'
_diffrn_ambient_temperature 293(2)
_diffrn_detector_area_resol_mean 16.1048
_diffrn_measured_fraction_theta_full 0.997
_diffrn_measured_fraction_theta_max 0.997
_diffrn_measurement_details
;
#__ type_ start__ end____ width___ exp.time_
1 omega -93.00 -41.00 1.0000 1.5000
omega____ theta____ kappa____ phi______ frames
- -20.0250 -45.0000 0.0000 52
#__ type_ start__ end____ width___ exp.time_
2 omega -47.00 5.00 1.0000 1.5000
omega____ theta____ kappa____ phi______ frames
- -20.0250 45.0000 270.0000 52
#__ type_ start__ end____ width___ exp.time_
3 omega -3.00 48.00 1.0000 1.5000
omega____ theta____ kappa____ phi______ frames
- 22.2125 -51.0000 34.0000 51
#__ type_ start__ end____ width___ exp.time_
4 omega -3.00 45.00 1.0000 1.5000
omega____ theta____ kappa____ phi______ frames
- 22.2125 51.0000 0.0000 48
#__ type_ start__ end____ width___ exp.time_
5 omega -50.00 2.00 1.0000 1.5000
omega____ theta____ kappa____ phi______ frames
- 22.2125 -45.0000 240.0000 52
#__ type_ start__ end____ width___ exp.time_
6 omega -40.00 2.00 1.0000 1.5000
omega____ theta____ kappa____ phi______ frames
- 22.2125 -45.0000 270.0000 42
#__ type_ start__ end____ width___ exp.time_
7 omega 3.00 42.00 1.0000 1.5000
omega____ theta____ kappa____ phi______ frames
- 22.2125 -45.0000 90.0000 39
;
_diffrn_measurement_device_type 'Xcalibur, Sapphire3'
_diffrn_measurement_method '\w scans'
_diffrn_orient_matrix_UB_11 -0.0853729000
_diffrn_orient_matrix_UB_12 0.0069735000
_diffrn_orient_matrix_UB_13 -0.0085684000
_diffrn_orient_matrix_UB_21 0.0006730000
_diffrn_orient_matrix_UB_22 -0.0661539000
_diffrn_orient_matrix_UB_23 -0.0272954000
_diffrn_orient_matrix_UB_31 -0.0129504000
_diffrn_orient_matrix_UB_32 -0.0489992000
_diffrn_orient_matrix_UB_33 0.0356478000
_diffrn_radiation_monochromator graphite
_diffrn_radiation_source 'Enhance (Mo) X-ray Source'
_diffrn_radiation_type 'Mo K\a'
_diffrn_radiation_wavelength 0.7107
_diffrn_reflns_av_R_equivalents 0.0159
_diffrn_reflns_limit_h_max 10
_diffrn_reflns_limit_h_min -7
_diffrn_reflns_limit_k_max 11
_diffrn_reflns_limit_k_min -11
_diffrn_reflns_limit_l_max 20
_diffrn_reflns_limit_l_min -20
_diffrn_reflns_number 6730
_diffrn_reflns_theta_full 26.37
_diffrn_reflns_theta_max 25.350
_diffrn_reflns_theta_min 2.7065
_exptl_absorpt_coefficient_mu 0.476
_exptl_absorpt_correction_T_max 1.00000
_exptl_absorpt_correction_T_min 0.98389
_exptl_absorpt_correction_type multi-scan
_exptl_absorpt_process_details
;
CrysAlisPro, Oxford Diffraction Ltd.,
Version 1.171.34.9 (release 08-12-2009 CrysAlis171 .NET)
(compiled Dec 8 2009,17:31:18)
Empirical absorption correction using spherical harmonics,
implemented in SCALE3 ABSPACK scaling algorithm.
;
_exptl_crystal_colour Colourless
_exptl_crystal_density_diffrn 1.554
_exptl_crystal_density_method 'not measured'
_exptl_crystal_description Parallelepiped
_exptl_crystal_F_000 528
_exptl_crystal_size_max 0.51
_exptl_crystal_size_mid 0.40
_exptl_crystal_size_min 0.25
_refine_diff_density_max 0.395
_refine_diff_density_min -0.293
_refine_diff_density_rms 0.043
_refine_ls_extinction_method none
_refine_ls_goodness_of_fit_ref 0.887
_refine_ls_hydrogen_treatment mixed
_refine_ls_matrix_type full
_refine_ls_number_parameters 153
_refine_ls_number_reflns 2225
_refine_ls_number_restraints 2
_refine_ls_restrained_S_all 0.886
_refine_ls_R_factor_all 0.0377
_refine_ls_R_factor_gt 0.0325
_refine_ls_shift/su_max 0.000
_refine_ls_shift/su_mean 0.000
_refine_ls_structure_factor_coef Fsqd
_refine_ls_weighting_details 'calc w=1/[\s^2^(Fo^2^)+(0.0532P)^2^+0.9258P] where P=(Fo^2^+2Fc^2^)/3'
_refine_ls_weighting_scheme calc
_refine_ls_wR_factor_gt 0.0874
_refine_ls_wR_factor_ref 0.0920
_reflns_number_gt 1969
_reflns_number_total 2225
_reflns_threshold_expression >2sigma(I)
_cod_data_source_file c001071e.txt
_cod_data_source_block suthaz_f2
_cod_depositor_comments
;
The following automatic conversions were performed:

data item '_symmetry_cell_setting' value 'Monoclinic' was changed to
'monoclinic' in accordance with the
/home/saulius/struct/COD-crude-data/automatic-downloads/DataCite-retrospective/RSC/depositions/lib/dictionaries/cif_core.dic
dictionary named 'cif_core.dic' version 2.4.2 last updated on
2011-04-26.

Automatic conversion script
Id: cif_fix_values 6909 2019-04-08 15:41:33Z antanas 
;
_cod_original_sg_symbol_H-M P21/c
_cod_database_code 7238214

loop_
_symmetry_equiv_pos_as_xyz
'x, y, z'
'x, -y+1/2, z+1/2'
'-x, -y, -z'
'-x, y-1/2, -z-1/2'

loop_
_atom_site_label
_atom_site_type_symbol
_atom_site_fract_x
_atom_site_fract_y
_atom_site_fract_z
_atom_site_U_iso_or_equiv
_atom_site_adp_type
_atom_site_occupancy
_atom_site_symmetry_multiplicity
_atom_site_calc_flag
_atom_site_refinement_flags
S1 S 0.23097(5) 0.89107(5) 0.11773(3) 0.02922(14) Uani 1 1 d .
S2 S 0.28633(9) 0.66655(7) -0.04782(4) 0.0558(2) Uani 1 1 d .
N1 N 0.8932(2) 0.8159(2) 0.28896(11) 0.0350(4) Uani 1 1 d D
H1N1 H 0.912(3) 0.7184(14) 0.3071(13) 0.042(6) Uiso 1 1 d D
H2N1 H 0.972(2) 0.849(3) 0.2566(14) 0.055(7) Uiso 1 1 d D
N2 N 0.15918(19) 0.71892(19) 0.11135(10) 0.0330(4) Uani 1 1 d .
N3 N 0.1741(2) 0.47198(19) 0.05376(10) 0.0346(4) Uani 1 1 d .
H1N3 H 0.1306 0.4300 0.0970 0.045 Uiso 1 1 calc R
O1 O 0.13517(16) 0.97132(16) 0.17849(9) 0.0391(3) Uani 1 1 d .
O2 O 0.24442(17) 0.96549(17) 0.03546(9) 0.0416(4) Uani 1 1 d .
C1 C 0.7388(2) 0.8335(2) 0.24581(11) 0.0284(4) Uani 1 1 d .
C2 C 0.6030(2) 0.7708(2) 0.28307(12) 0.0334(4) Uani 1 1 d .
H2 H 0.6165 0.7174 0.3352 0.043 Uiso 1 1 calc R
C3 C 0.4499(2) 0.7875(2) 0.24326(12) 0.0323(4) Uani 1 1 d .
H3A H 0.3603 0.7442 0.2680 0.042 Uiso 1 1 calc R
C4 C 0.4290(2) 0.8692(2) 0.16608(11) 0.0267(4) Uani 1 1 d .
C5 C 0.5625(2) 0.9333(2) 0.12909(11) 0.0292(4) Uani 1 1 d .
H5 H 0.5483 0.9882 0.0774 0.038 Uiso 1 1 calc R
C6 C 0.7165(2) 0.9157(2) 0.16889(11) 0.0303(4) Uani 1 1 d .
H6 H 0.8059 0.9591 0.1440 0.039 Uiso 1 1 calc R
C7 C 0.2007(2) 0.6247(2) 0.04929(11) 0.0312(4) Uani 1 1 d .
C8 C 0.2833(4) 0.4711(3) -0.07500(17) 0.0633(7) Uani 1 1 d .
H8 H 0.3214 0.4313 -0.1257 0.082 Uiso 1 1 calc R
C9 C 0.2203(3) 0.3855(3) -0.01511(14) 0.0479(5) Uani 1 1 d .
H9 H 0.2084 0.2778 -0.0190 0.062 Uiso 1 1 calc R

loop_
_atom_site_aniso_label
_atom_site_aniso_U_11
_atom_site_aniso_U_22
_atom_site_aniso_U_33
_atom_site_aniso_U_23
_atom_site_aniso_U_13
_atom_site_aniso_U_12
S1 0.0265(2) 0.0284(2) 0.0336(2) 0.00030(17) 0.00812(17) -0.00357(17)
S2 0.0823(5) 0.0493(4) 0.0386(3) -0.0061(2) 0.0255(3) -0.0135(3)
N1 0.0297(8) 0.0337(9) 0.0419(9) 0.0060(7) 0.0056(7) 0.0003(7)
N2 0.0344(8) 0.0326(8) 0.0329(8) -0.0035(6) 0.0084(6) -0.0092(7)
N3 0.0372(9) 0.0327(8) 0.0336(8) -0.0022(7) 0.0006(7) -0.0045(7)
O1 0.0322(7) 0.0329(7) 0.0539(8) -0.0082(6) 0.0158(6) -0.0020(6)
O2 0.0387(8) 0.0454(8) 0.0408(8) 0.0133(6) 0.0035(6) -0.0052(6)
C1 0.0291(9) 0.0237(8) 0.0331(9) -0.0033(7) 0.0074(7) -0.0010(7)
C2 0.0367(10) 0.0328(10) 0.0313(9) 0.0071(8) 0.0078(7) -0.0029(8)
C3 0.0299(9) 0.0342(10) 0.0343(9) 0.0045(8) 0.0131(7) -0.0053(8)
C4 0.0278(9) 0.0243(8) 0.0288(8) -0.0030(7) 0.0083(7) -0.0031(7)
C5 0.0333(9) 0.0291(9) 0.0263(8) 0.0017(7) 0.0096(7) -0.0040(7)
C6 0.0286(9) 0.0310(9) 0.0325(9) -0.0003(7) 0.0118(7) -0.0051(7)
C7 0.0297(9) 0.0349(10) 0.0289(9) -0.0004(7) 0.0003(7) -0.0046(7)
C8 0.0861(19) 0.0560(15) 0.0504(14) -0.0220(12) 0.0246(13) -0.0084(14)
C9 0.0545(13) 0.0412(12) 0.0481(12) -0.0153(10) 0.0032(10) -0.0009(10)

loop_
_atom_type_symbol
_atom_type_description
_atom_type_scat_dispersion_real
_atom_type_scat_dispersion_imag
_atom_type_scat_source
C C 0.0033 0.0016 'International Tables Vol C Tables 4.2.6.8 and 6.1.1.4'
H H 0.0000 0.0000 'International Tables Vol C Tables 4.2.6.8 and 6.1.1.4'
N N 0.0061 0.0033 'International Tables Vol C Tables 4.2.6.8 and 6.1.1.4'
O O 0.0106 0.0060 'International Tables Vol C Tables 4.2.6.8 and 6.1.1.4'
S S 0.1246 0.1234 'International Tables Vol C Tables 4.2.6.8 and 6.1.1.4'

loop_
_geom_angle_atom_site_label_1
_geom_angle_atom_site_label_2
_geom_angle_atom_site_label_3
_geom_angle
O2 S1 O1 116.47(9)
O2 S1 N2 114.00(9)
O1 S1 N2 105.47(8)
O2 S1 C4 107.61(8)
O1 S1 C4 107.65(8)
N2 S1 C4 104.90(8)
C8 S2 C7 90.64(11)
C1 N1 H1N1 112.5(15)
C1 N1 H2N1 111.2(17)
H1N1 N1 H2N1 111(2)
C7 N2 S1 120.05(13)
C7 N3 C9 115.83(18)
C7 N3 H1N3 122.1
C9 N3 H1N3 122.1
C6 C1 C2 119.11(17)
C6 C1 N1 121.90(16)
C2 C1 N1 118.95(16)
C3 C2 C1 120.54(17)
C3 C2 H2 119.7
C1 C2 H2 119.7
C2 C3 C4 119.90(16)
C2 C3 H3A 120.0
C4 C3 H3A 120.0
C5 C4 C3 120.06(17)
C5 C4 S1 121.22(14)
C3 C4 S1 118.72(13)
C6 C5 C4 120.03(16)
C6 C5 H5 120.0
C4 C5 H5 120.0
C5 C6 C1 120.35(16)
C5 C6 H6 119.8
C1 C6 H6 119.8
N2 C7 N3 120.88(17)
N2 C7 S2 130.12(15)
N3 C7 S2 108.97(14)
C9 C8 S2 111.64(18)
C9 C8 H8 124.2
S2 C8 H8 124.2
C8 C9 N3 112.9(2)
C8 C9 H9 123.5
N3 C9 H9 123.5

loop_
_geom_bond_atom_site_label_1
_geom_bond_atom_site_label_2
_geom_bond_distance
S1 O2 1.4374(14)
S1 O1 1.4423(13)
S1 N2 1.5901(16)
S1 C4 1.7572(18)
S2 C8 1.727(3)
S2 C7 1.7415(19)
N1 C1 1.403(2)
N1 H1N1 0.892(10)
N1 H2N1 0.890(10)
N2 C7 1.318(2)
N3 C7 1.330(2)
N3 C9 1.374(3)
N3 H1N3 0.8600
C1 C6 1.387(3)
C1 C2 1.399(2)
C2 C3 1.372(3)
C2 H2 0.9300
C3 C4 1.387(2)
C3 H3A 0.9300
C4 C5 1.386(2)
C5 C6 1.380(3)
C5 H5 0.9300
C6 H6 0.9300
C8 C9 1.317(3)
C8 H8 0.9300
C9 H9 0.9300
